data_4113900
loop_
_publ_author_name
'Cheng-Yong Su'
'Yue-Peng Cai'
'Chun-Long Chen'
'Mark D. Smith'
'Wolfgang Kaim'
'Hans-Conrad zur Loye'

_publ_section_title
;
 Ligand-Directed Molecular Architectures: Self-Assembly of Two-Dimensional
 Rectangular Metallacycles and Three-Dimensional Trigonal or Tetragonal
 Prisms
;
_journal_name_full 'Journal of the American Chemical Society'
_journal_page_first 8595
_journal_page_last 8613
_journal_paper_doi 10.1021/ja034267k
_journal_volume 125
_journal_year 2003
_chemical_formula_sum 'C132 H144 Cu10 I10 N24 O7'
_chemical_formula_weight 4083.11
_chemical_name_systematic
; 
 ? 
;
_space_group_IT_number 2
_symmetry_cell_setting triclinic
_symmetry_space_group_name_Hall '-P 1'
_symmetry_space_group_name_H-M 'P -1'
_atom_sites_solution_hydrogens geom
_atom_sites_solution_primary direct
_atom_sites_solution_secondary difmap
_audit_creation_method SHELXL-97
_cell_angle_alpha 101.72(3)
_cell_angle_beta 102.94(3)
_cell_angle_gamma 91.36(3)
_cell_formula_units_Z 2
_cell_length_a 16.935(3)
_cell_length_b 17.165(3)
_cell_length_c 30.625(6)
_cell_measurement_temperature 293(2)
_cell_volume 8473(3)
_computing_structure_refinement 'SHELXL-97 (Sheldrick, 1997)'
_computing_structure_solution 'SHELXS-97 (Sheldrick, 1990)'
_diffrn_ambient_temperature 293(2)
_diffrn_measured_fraction_theta_full 0.556
_diffrn_measured_fraction_theta_max 0.556
_diffrn_measurement_device_type 'Kappa CCD'
_diffrn_radiation_monochromator graphite
_diffrn_radiation_source 'fine-focus sealed tube'
_diffrn_radiation_type MoK\a
_diffrn_radiation_wavelength 0.71073
_diffrn_reflns_av_R_equivalents 0.0529
_diffrn_reflns_av_sigmaI/netI 0.0769
_diffrn_reflns_limit_h_max 16
_diffrn_reflns_limit_h_min -16
_diffrn_reflns_limit_k_max 16
_diffrn_reflns_limit_k_min -17
_diffrn_reflns_limit_l_max 30
_diffrn_reflns_limit_l_min -31
_diffrn_reflns_number 15214
_diffrn_reflns_theta_full 21.49
_diffrn_reflns_theta_max 21.49
_diffrn_reflns_theta_min 2.17
_exptl_absorpt_coefficient_mu 3.102
_exptl_absorpt_correction_T_max 0.82
_exptl_absorpt_correction_T_min 0.75
_exptl_absorpt_correction_type numerical
_exptl_absorpt_process_details 'HABITUS, W. Herrendorf and H. B\"arnighausen, Karlsruhe 1993, Gie\&sen, 1996'
_exptl_crystal_colour 'pale yellow'
_exptl_crystal_density_diffrn 1.600
_exptl_crystal_description rod
_exptl_crystal_F_000 3960
_exptl_crystal_size_max 0.1
_exptl_crystal_size_mid 0.06
_exptl_crystal_size_min 0.02
_refine_diff_density_max 1.134
_refine_diff_density_min -1.168
_refine_diff_density_rms 0.129
_refine_ls_extinction_method none
_refine_ls_goodness_of_fit_ref 1.052
_refine_ls_hydrogen_treatment mixed
_refine_ls_matrix_type fullcycle
_refine_ls_number_parameters 1616
_refine_ls_number_reflns 10822
_refine_ls_number_restraints 320
_refine_ls_restrained_S_all 1.036
_refine_ls_R_factor_all 0.1108
_refine_ls_R_factor_gt 0.0847
_refine_ls_shift/su_max 0.065
_refine_ls_shift/su_mean 0.002
_refine_ls_structure_factor_coef Fsqd
_refine_ls_weighting_details 'calc w=1/[\s^2^(Fo^2^)+(0.1393P)^2^+87.2354P] where P=(Fo^2^+2Fc^2^)/3'
_refine_ls_weighting_scheme calc
_refine_ls_wR_factor_gt 0.2301
_refine_ls_wR_factor_ref 0.2471
_reflns_number_gt 8007
_reflns_number_total 10822
_reflns_threshold_expression >2sigma(I)
_cod_data_source_file ja034267ksi20030121_054932_09.cif
_cod_data_source_block 9
_cod_database_code 4113900

loop_
_symmetry_equiv_pos_as_xyz
'x, y, z'
'-x, -y, -z'

loop_
_atom_site_label
_atom_site_type_symbol
_atom_site_fract_x
_atom_site_fract_y
_atom_site_fract_z
_atom_site_U_iso_or_equiv
_atom_site_adp_type
_atom_site_occupancy
_atom_site_symmetry_multiplicity
_atom_site_calc_flag
_atom_site_refinement_flags
Cu1 Cu 0.15942(9) 2.00873(8) 0.52373(4) 0.0625(4) Uani 1 1 d .
Cu2 Cu 0.32554(11) 2.08470(8) 0.73017(4) 0.0821(5) Uani 1 1 d .
Cu3 Cu 0.56112(9) 2.02431(8) 0.56599(4) 0.0725(5) Uani 1 1 d .
Cu4 Cu 0.33755(9) 2.03829(8) 0.60854(4) 0.0675(5) Uani 1 1 d .
Cu5 Cu -0.32530(10) 1.33264(11) 0.05861(4) 0.0829(6) Uani 1 1 d .
Cu6 Cu -0.25349(10) 0.99444(10) -0.00162(5) 0.0809(6) Uani 1 1 d .
Cu7 Cu -0.14965(10) 1.24639(12) -0.09401(4) 0.0898(6) Uani 1 1 d .
Cu8 Cu -0.24668(9) 1.18666(9) -0.01147(4) 0.0723(5) Uani 1 1 d U
Cu9 Cu 0.0661(2) 1.4350(2) 0.38528(10) 0.0885(12) Uani 0.50 1 d PU
Cu10 Cu 0.20688(14) 1.42307(13) 0.36004(6) 0.1172(8) Uani 1 1 d .
Cu11 Cu 0.3502(2) 1.4724(2) 0.42942(10) 0.0871(11) Uani 0.50 1 d P
I1 I 0.36359(5) 2.01109(5) 0.529253(19) 0.0652(2) Uani 1 1 d .
I2 I 0.20211(5) 2.04762(5) 0.63026(2) 0.0721(3) Uani 1 1 d .
I3 I 0.46511(5) 2.05700(6) 0.67261(2) 0.0777(3) Uani 1 1 d .
I4 I -0.23562(5) 1.33252(5) -0.01571(2) 0.0750(3) Uani 1 1 d .
I5 I -0.17461(5) 1.09000(5) -0.06064(2) 0.0724(3) Uani 1 1 d .
I6 I -0.32751(5) 1.14065(5) 0.03942(2) 0.0725(3) Uani 1 1 d .
I7 I 0.20615(6) 1.48218(6) 0.44553(3) 0.0961(3) Uani 1 1 d .
I8 I 0.34349(8) 1.43912(7) 0.33829(4) 0.1272(4) Uani 1 1 d U
I9 I -0.06872(15) 1.47142(14) 0.40100(8) 0.1126(9) Uani 0.50 1 d PU
I10 I 0.07827(10) 1.34247(11) 0.30868(4) 0.1737(7) Uani 1 1 d U
I11 I 0.5000 1.5000 0.5000 0.1718(6) Uani 1 2 d S
C67 C -0.5582(4) 1.1852(4) -0.10213(19) 0.074(4) Uani 1 1 d D
C68 C -0.5605(4) 1.1059(4) -0.0995(2) 0.056(3) Uani 1 1 d D
C69 C -0.5301(4) 1.0507(4) -0.1294(2) 0.051(3) Uani 1 1 d D
C70 C -0.4937(5) 1.0756(4) -0.1625(2) 0.057(4) Uani 1 1 d D
C71 C -0.4920(5) 1.1551(4) -0.1652(2) 0.057(4) Uani 1 1 d D
C72 C -0.5250(5) 1.2089(4) -0.1344(2) 0.053(3) Uani 1 1 d DU
C73 C -0.5203(8) 1.2966(5) -0.1357(4) 0.094(5) Uani 1 1 d D
H73A H -0.5457 1.3259 -0.1130 0.141 Uiso 1 1 calc R
H73B H -0.5479 1.3035 -0.1655 0.141 Uiso 1 1 calc R
H73C H -0.4644 1.3161 -0.1293 0.141 Uiso 1 1 calc R
C74 C -0.5916(7) 1.0805(6) -0.0616(3) 0.094(4) Uani 1 1 d D
H74A H -0.5899 1.0238 -0.0648 0.140 Uiso 1 1 calc R
H74B H -0.6465 1.0948 -0.0634 0.140 Uiso 1 1 calc R
H74C H -0.5580 1.1068 -0.0324 0.140 Uiso 1 1 calc R
C75 C -0.4518(7) 1.0184(7) -0.1923(3) 0.104(6) Uani 1 1 d D
H75A H -0.4302 1.0459 -0.2119 0.157 Uiso 1 1 calc R
H75B H -0.4902 0.9757 -0.2108 0.157 Uiso 1 1 calc R
H75C H -0.4084 0.9970 -0.1734 0.157 Uiso 1 1 calc R
C76 C -0.5972(6) 1.2488(6) -0.0732(3) 0.092(5) Uani 1 1 d D
H76A H -0.6222 1.2846 -0.0921 0.111 Uiso 1 1 calc R
H76B H -0.6400 1.2231 -0.0636 0.111 Uiso 1 1 calc R
N13 N -0.4315(4) 1.3341(4) 0.0223(2) 0.065(3) Uani 1 1 d D
N14 N -0.5422(4) 1.2946(4) -0.0335(2) 0.061(3) Uani 1 1 d D
C77 C -0.4680(5) 1.2775(6) -0.0145(3) 0.080(5) Uani 1 1 d D
H77A H -0.4441 1.2317 -0.0254 0.096 Uiso 1 1 calc R
C78 C -0.4912(4) 1.3897(4) 0.0276(2) 0.056(3) Uani 1 1 d D
C79 C -0.4898(5) 1.4574(5) 0.0600(3) 0.074(4) Uani 1 1 d D
H79A H -0.4450 1.4754 0.0842 0.089 Uiso 1 1 calc R
C80 C -0.5601(5) 1.4977(7) 0.0541(4) 0.099(5) Uani 1 1 d D
H80A H -0.5609 1.5450 0.0750 0.119 Uiso 1 1 calc R
C81 C -0.6284(6) 1.4733(6) 0.0198(3) 0.097(6) Uani 1 1 d D
H81A H -0.6740 1.5026 0.0186 0.117 Uiso 1 1 calc R
C82 C -0.6293(5) 1.4050(5) -0.0132(3) 0.071(4) Uani 1 1 d D
H82A H -0.6741 1.3877 -0.0375 0.086 Uiso 1 1 calc R
C83 C -0.5612(4) 1.3644(5) -0.0082(2) 0.068(4) Uani 1 1 d D
C84 C -0.5350(5) 0.9632(4) -0.1290(3) 0.072(4) Uani 1 1 d D
H84A H -0.5836 0.9501 -0.1194 0.087 Uiso 1 1 calc R
H84B H -0.5396 0.9325 -0.1599 0.087 Uiso 1 1 calc R
N15 N -0.3476(5) 0.9466(4) -0.0466(2) 0.066(3) Uani 1 1 d D
N16 N -0.4648(4) 0.9411(4) -0.0987(2) 0.069(3) Uani 1 1 d D
C85 C -0.4002(5) 0.9859(5) -0.0699(3) 0.077(5) Uani 1 1 d DU
H85A H -0.3937 1.0408 -0.0669 0.093 Uiso 1 1 calc R
C86 C -0.3760(5) 0.8645(4) -0.0626(3) 0.063(4) Uani 1 1 d D
C87 C -0.3430(5) 0.7965(4) -0.0513(3) 0.078(4) Uani 1 1 d D
H87A H -0.2928 0.7987 -0.0309 0.093 Uiso 1 1 calc R
C88 C -0.3877(6) 0.7255(5) -0.0714(3) 0.097(5) Uani 1 1 d D
H88A H -0.3689 0.6784 -0.0639 0.116 Uiso 1 1 calc R
C89 C -0.4590(6) 0.7241(5) -0.1021(3) 0.081(5) Uani 1 1 d D
H89A H -0.4856 0.6741 -0.1158 0.097 Uiso 1 1 calc R
C90 C -0.4963(6) 0.7877(4) -0.1154(3) 0.071(4) Uani 1 1 d D
H90A H -0.5463 0.7830 -0.1362 0.085 Uiso 1 1 calc R
C91 C -0.4522(5) 0.8607(4) -0.0948(3) 0.060(4) Uani 1 1 d D
C92 C -0.4535(4) 1.1816(7) -0.2008(2) 0.092(5) Uani 1 1 d D
H92A H -0.4662 1.1401 -0.2286 0.110 Uiso 1 1 calc R
H92B H -0.4784 1.2290 -0.2082 0.110 Uiso 1 1 calc R
N17 N -0.2400(4) 1.2239(6) -0.14550(19) 0.065(3) Uani 1 1 d D
N18 N -0.3660(4) 1.1987(5) -0.18706(18) 0.072(3) Uani 1 1 d D
C93 C -0.3155(4) 1.2075(8) -0.1456(2) 0.084(5) Uani 1 1 d D
H93A H -0.3328 1.2025 -0.1194 0.101 Uiso 1 1 calc R
C94 C -0.2396(4) 1.2216(5) -0.19092(19) 0.067(4) Uani 1 1 d DU
C95 C -0.1788(5) 1.2328(5) -0.2132(2) 0.115(6) Uani 1 1 d D
H95A H -0.1248 1.2421 -0.1969 0.138 Uiso 1 1 calc R
C96 C -0.1992(5) 1.2298(6) -0.2600(3) 0.135(7) Uani 1 1 d DU
H96A H -0.1583 1.2370 -0.2749 0.163 Uiso 1 1 calc R
C97 C -0.2750(5) 1.2172(10) -0.2837(3) 0.150(8) Uani 1 1 d D
H97A H -0.2862 1.2161 -0.3149 0.180 Uiso 1 1 calc R
C98 C -0.3387(5) 1.2053(7) -0.2637(2) 0.081(5) Uani 1 1 d D
H98A H -0.3922 1.1949 -0.2806 0.097 Uiso 1 1 calc R
C99 C -0.3179(4) 1.2099(6) -0.21729(19) 0.061(3) Uani 1 1 d D
C1 C 0.2950(4) 2.3280(4) 0.5806(2) 0.053(2) Uiso 1 1 d D
C2 C 0.2966(4) 2.3441(4) 0.6272(2) 0.057(3) Uani 1 1 d D
C3 C 0.3682(4) 2.3553(4) 0.65960(19) 0.045(3) Uani 1 1 d D
C4 C 0.4428(4) 2.3511(5) 0.6461(2) 0.047(3) Uani 1 1 d D
C5 C 0.4408(4) 2.3346(5) 0.59965(19) 0.043(2) Uiso 1 1 d D
C6 C 0.3665(4) 2.3226(6) 0.56715(19) 0.058(3) Uani 1 1 d D
C7 C 0.3637(8) 2.2976(7) 0.5164(2) 0.096(5) Uani 1 1 d D
H7A H 0.3083 2.2919 0.4992 0.144 Uiso 1 1 calc R
H7B H 0.3878 2.2476 0.5105 0.144 Uiso 1 1 calc R
H7C H 0.3933 2.3375 0.5073 0.144 Uiso 1 1 calc R
C8 C 0.2189(5) 2.3495(8) 0.6430(3) 0.088(4) Uani 1 1 d D
H8A H 0.2310 2.3613 0.6759 0.133 Uiso 1 1 calc R
H8B H 0.1869 2.2996 0.6314 0.133 Uiso 1 1 calc R
H8C H 0.1891 2.3912 0.6318 0.133 Uiso 1 1 calc R
C9 C 0.5230(5) 2.3611(7) 0.6801(3) 0.080(4) Uani 1 1 d D
H9A H 0.5660 2.3564 0.6641 0.119 Uiso 1 1 calc R
H9B H 0.5257 2.3205 0.6977 0.119 Uiso 1 1 calc R
H9C H 0.5288 2.4127 0.7002 0.119 Uiso 1 1 calc R
C10 C 0.2164(5) 2.3227(5) 0.5444(3) 0.059(3) Uani 1 1 d DU
H10A H 0.1775 2.3536 0.5580 0.071 Uiso 1 1 calc R
H10B H 0.2268 2.3469 0.5201 0.071 Uiso 1 1 calc R
N1 N 0.1515(5) 2.1134(4) 0.5155(2) 0.054(3) Uani 1 1 d D
N2 N 0.1808(4) 2.2435(3) 0.5247(2) 0.048(3) Uani 1 1 d D
C11 C 0.1987(5) 2.1785(4) 0.5410(2) 0.043(3) Uani 1 1 d DU
H11A H 0.2392 2.1779 0.5671 0.052 Uiso 1 1 calc R
C12 C 0.0958(4) 2.1429(4) 0.4814(2) 0.042(3) Uani 1 1 d D
C13 C 0.0340(5) 2.1039(5) 0.4459(2) 0.058(3) Uani 1 1 d D
H13A H 0.0197 2.0498 0.4420 0.069 Uiso 1 1 calc R
C14 C -0.0061(6) 2.1492(4) 0.4161(3) 0.060(4) Uani 1 1 d D
H14A H -0.0470 2.1240 0.3911 0.073 Uiso 1 1 calc R
C15 C 0.0123(6) 2.2296(5) 0.4222(2) 0.061(3) Uani 1 1 d D
H15A H -0.0182 2.2581 0.4025 0.073 Uiso 1 1 calc R
C16 C 0.0760(5) 2.2689(4) 0.4575(2) 0.045(3) Uani 1 1 d D
H16A H 0.0916 2.3224 0.4605 0.054 Uiso 1 1 calc R
C17 C 0.1144(5) 2.2255(4) 0.4875(2) 0.048(3) Uani 1 1 d D
C18 C 0.3681(6) 2.3843(4) 0.7094(2) 0.059(3) Uani 1 1 d D
H18A H 0.4213 2.4093 0.7260 0.071 Uiso 1 1 calc R
H18B H 0.3288 2.4242 0.7121 0.071 Uiso 1 1 calc R
N3 N 0.3253(5) 2.1962(4) 0.7400(2) 0.068(3) Uani 1 1 d D
N4 N 0.3481(4) 2.3196(3) 0.72944(18) 0.052(2) Uani 1 1 d D
C19 C 0.3533(6) 2.2408(4) 0.7164(2) 0.063(4) Uani 1 1 d D
H19A H 0.3756 2.2193 0.6918 0.076 Uiso 1 1 calc R
C20 C 0.2947(4) 2.2514(4) 0.77282(19) 0.061(3) Uani 1 1 d D
C21 C 0.2554(4) 2.2387(5) 0.8058(2) 0.091(4) Uani 1 1 d D
H21A H 0.2447 2.1877 0.8100 0.109 Uiso 1 1 calc R
C22 C 0.2328(5) 2.3049(5) 0.8321(3) 0.091(4) Uani 1 1 d D
H22A H 0.2078 2.2990 0.8555 0.109 Uiso 1 1 calc R
C23 C 0.2462(6) 2.3784(5) 0.8249(3) 0.099(4) Uani 1 1 d D
H23A H 0.2239 2.4201 0.8416 0.118 Uiso 1 1 calc R
C24 C 0.2897(6) 2.3973(5) 0.7952(3) 0.088(4) Uani 1 1 d D
H24A H 0.3047 2.4494 0.7944 0.106 Uiso 1 1 calc R
C25 C 0.3088(5) 2.3303(4) 0.7665(2) 0.073(4) Uani 1 1 d D
C26 C 0.5221(4) 2.3401(4) 0.5856(3) 0.046(3) Uani 1 1 d D
H26A H 0.5128 2.3533 0.5557 0.056 Uiso 1 1 calc R
H26B H 0.5580 2.3822 0.6074 0.056 Uiso 1 1 calc R
N5 N 0.5811(4) 2.1359(4) 0.5744(2) 0.062(2) Uani 1 1 d D
N6 N 0.5604(3) 2.2645(3) 0.5842(2) 0.044(2) Uani 1 1 d D
C27 C 0.5278(5) 2.1899(4) 0.5737(3) 0.056(3) Uiso 1 1 d D
H27A H 0.4721 2.1772 0.5665 0.067 Uiso 1 1 calc R
C28 C 0.6563(4) 2.1787(4) 0.5867(3) 0.048(3) Uani 1 1 d D
C29 C 0.7358(4) 2.1560(5) 0.5907(3) 0.065(4) Uani 1 1 d DU
H29A H 0.7456 2.1022 0.5851 0.078 Uiso 1 1 calc R
C30 C 0.8006(5) 2.2141(5) 0.6032(4) 0.076(4) Uani 1 1 d D
H30A H 0.8539 2.1997 0.6074 0.091 Uiso 1 1 calc R
C31 C 0.7846(5) 2.2897(5) 0.6089(3) 0.091(5) Uani 1 1 d D
H31A H 0.8284 2.3277 0.6177 0.109 Uiso 1 1 calc R
C32 C 0.7068(5) 2.3171(5) 0.6027(3) 0.067(3) Uiso 1 1 d D
H32A H 0.6978 2.3709 0.6054 0.080 Uiso 1 1 calc R
C33 C 0.6447(4) 2.2590(4) 0.5923(2) 0.059(3) Uani 1 1 d D
C100 C 0.0342(5) 1.1618(4) 0.1125(2) 0.059(3) Uani 1 1 d DU
C101 C 0.0679(5) 1.1879(4) 0.0791(2) 0.061(3) Uani 1 1 d D
C102 C 0.0712(5) 1.2690(4) 0.0770(2) 0.056(3) Uani 1 1 d D
C103 C 0.0426(5) 1.3254(4) 0.1071(2) 0.058(3) Uani 1 1 d D
C104 C 0.0061(5) 1.2980(4) 0.1390(2) 0.061(4) Uani 1 1 d D
C105 C 0.0049(5) 1.2224(4) 0.1436(2) 0.056(3) Uani 1 1 d D
C106 C -0.0352(6) 1.1921(6) 0.1780(3) 0.074(4) Uani 1 1 d D
H10C H -0.0524 1.2365 0.1973 0.111 Uiso 1 1 calc R
H10D H 0.0033 1.1649 0.1965 0.111 Uiso 1 1 calc R
H10E H -0.0813 1.1560 0.1616 0.111 Uiso 1 1 calc R
C107 C 0.0971(6) 1.1238(6) 0.0437(3) 0.087(4) Uani 1 1 d D
H10F H 0.1191 1.1494 0.0234 0.130 Uiso 1 1 calc R
H10G H 0.0521 1.0872 0.0262 0.130 Uiso 1 1 calc R
H10H H 0.1383 1.0953 0.0595 0.130 Uiso 1 1 calc R
C108 C 0.0403(8) 1.4119(4) 0.1021(3) 0.084(5) Uani 1 1 d D
H10I H 0.0680 1.4192 0.0789 0.126 Uiso 1 1 calc R
H10J H 0.0667 1.4464 0.1308 0.126 Uiso 1 1 calc R
H10K H -0.0151 1.4247 0.0934 0.126 Uiso 1 1 calc R
C109 C 0.0382(5) 1.0781(4) 0.1180(3) 0.067(4) Uani 1 1 d D
H10L H 0.0818 1.0543 0.1053 0.080 Uiso 1 1 calc R
H10M H 0.0505 1.0774 0.1504 0.080 Uiso 1 1 calc R
N19 N -0.1572(4) 0.9946(4) 0.0463(2) 0.069(3) Uani 1 1 d D
N20 N -0.0368(4) 1.0317(4) 0.09550(19) 0.060(3) Uani 1 1 d D
C110 C -0.0970(5) 1.0509(5) 0.0622(3) 0.062(4) Uani 1 1 d D
H11B H -0.0957 1.0982 0.0519 0.075 Uiso 1 1 calc R
C111 C -0.1360(5) 0.9339(4) 0.0704(2) 0.062(3) Uani 1 1 d D
C112 C -0.1778(5) 0.8606(4) 0.0669(3) 0.069(4) Uani 1 1 d D
H11C H -0.2279 0.8445 0.0466 0.083 Uiso 1 1 calc R
C113 C -0.1388(5) 0.8138(5) 0.0959(3) 0.097(4) Uani 1 1 d D
H11D H -0.1631 0.7638 0.0943 0.116 Uiso 1 1 calc R
C114 C -0.0648(6) 0.8381(5) 0.1276(3) 0.087(5) Uani 1 1 d D
H11E H -0.0428 0.8056 0.1475 0.104 Uiso 1 1 calc R
C115 C -0.0235(6) 0.9103(4) 0.1297(3) 0.078(4) Uani 1 1 d D
H11F H 0.0269 0.9262 0.1496 0.094 Uiso 1 1 calc R
C116 C -0.0607(5) 0.9563(4) 0.1012(2) 0.057(3) Uani 1 1 d D
C117 C 0.1157(5) 1.2973(6) 0.0449(2) 0.078(4) Uani 1 1 d D
H11G H 0.1441 1.3488 0.0599 0.093 Uiso 1 1 calc R
H11H H 0.1559 1.2601 0.0384 0.093 Uiso 1 1 calc R
N21 N -0.0434(4) 1.2846(4) -0.0580(2) 0.065(2) Uiso 1 1 d D
N22 N 0.0606(4) 1.3040(4) 0.00191(17) 0.058(3) Uani 1 1 d D
C118 C -0.0098(5) 1.2674(6) -0.0175(2) 0.063(4) Uani 1 1 d D
H11I H -0.0350 1.2323 -0.0045 0.076 Uiso 1 1 calc R
C119 C 0.0135(4) 1.3352(4) -0.0668(2) 0.053(3) Uani 1 1 d D
C120 C 0.0133(5) 1.3743(5) -0.1009(2) 0.058(3) Uani 1 1 d D
H12A H -0.0310 1.3679 -0.1259 0.070 Uiso 1 1 calc R
C121 C 0.0796(5) 1.4231(6) -0.0978(3) 0.080(4) Uani 1 1 d D
H12B H 0.0792 1.4496 -0.1215 0.096 Uiso 1 1 calc R
C122 C 0.1470(5) 1.4358(6) -0.0621(3) 0.090(4) Uani 1 1 d D
H12C H 0.1915 1.4684 -0.0625 0.108 Uiso 1 1 calc R
C123 C 0.1482(5) 1.3981(5) -0.0241(3) 0.070(4) Uani 1 1 d D
H12D H 0.1921 1.4044 0.0011 0.084 Uiso 1 1 calc R
C124 C 0.0786(4) 1.3522(4) -0.0286(2) 0.061(3) Uani 1 1 d D
C125 C -0.0286(4) 1.3600(6) 0.1725(3) 0.073(4) Uani 1 1 d D
H12E H -0.0129 1.3492 0.2030 0.087 Uiso 1 1 calc R
H12F H -0.0056 1.4129 0.1737 0.087 Uiso 1 1 calc R
N23 N -0.2375(4) 1.3552(5) 0.11368(19) 0.060(2) Uiso 1 1 d D
N24 N -0.1167(3) 1.3580(6) 0.15854(19) 0.070(3) Uani 1 1 d D
C126 C -0.1625(4) 1.3484(7) 0.1159(2) 0.063(4) Uani 1 1 d D
H12G H -0.1411 1.3376 0.0900 0.076 Uiso 1 1 calc R
C127 C -0.2448(4) 1.3739(5) 0.15862(18) 0.044(3) Uani 1 1 d D
C128 C -0.3186(4) 1.3837(4) 0.1766(2) 0.069(4) Uani 1 1 d D
H12H H -0.3703 1.3802 0.1576 0.083 Uiso 1 1 calc R
C129 C -0.3057(5) 1.3981(5) 0.2227(2) 0.078(4) Uani 1 1 d D
H12I H -0.3503 1.4040 0.2358 0.094 Uiso 1 1 calc R
C130 C -0.2286(4) 1.4045(7) 0.2513(3) 0.078(4) Uani 1 1 d D
H13B H -0.2243 1.4173 0.2828 0.093 Uiso 1 1 calc R
C131 C -0.1548(5) 1.3927(6) 0.2357(2) 0.100(5) Uani 1 1 d D
H13C H -0.1032 1.3971 0.2549 0.120 Uiso 1 1 calc R
C132 C -0.1717(4) 1.3732(6) 0.18624(19) 0.056(3) Uani 1 1 d D
C34 C 0.2746(4) 1.7274(4) 0.57851(19) 0.044(2) Uiso 1 1 d D
C35 C 0.2759(4) 1.7451(4) 0.6258(2) 0.058(3) Uani 1 1 d D
C36 C 0.3509(4) 1.7588(4) 0.65910(19) 0.055(3) Uani 1 1 d D
C37 C 0.4242(4) 1.7566(5) 0.6466(2) 0.044(3) Uani 1 1 d D
C38 C 0.4208(4) 1.7380(5) 0.5988(2) 0.043(3) Uani 1 1 d D
C39 C 0.3522(4) 1.7253(5) 0.56622(19) 0.052(3) Uani 1 1 d D
C40 C 0.3507(7) 1.7086(7) 0.5153(2) 0.076(4) Uani 1 1 d D
H40A H 0.4054 1.7087 0.5113 0.114 Uiso 1 1 calc R
H40B H 0.3231 1.7492 0.5017 0.114 Uiso 1 1 calc R
H40C H 0.3228 1.6575 0.5006 0.114 Uiso 1 1 calc R
C41 C 0.1957(5) 1.7503(7) 0.6413(3) 0.073(4) Uani 1 1 d D
H41A H 0.2070 1.7637 0.6742 0.109 Uiso 1 1 calc R
H41B H 0.1647 1.6997 0.6303 0.109 Uiso 1 1 calc R
H41C H 0.1651 1.7906 0.6291 0.109 Uiso 1 1 calc R
C42 C 0.5044(6) 1.7758(8) 0.6821(3) 0.079(5) Uani 1 1 d D
H42A H 0.4942 1.7871 0.7122 0.118 Uiso 1 1 calc R
H42B H 0.5325 1.8216 0.6774 0.118 Uiso 1 1 calc R
H42C H 0.5371 1.7310 0.6790 0.118 Uiso 1 1 calc R
C43 C 0.1970(5) 1.7061(4) 0.5436(3) 0.067(4) Uani 1 1 d D
H43A H 0.2047 1.6635 0.5192 0.080 Uiso 1 1 calc R
H43B H 0.1566 1.6865 0.5576 0.080 Uiso 1 1 calc R
N7 N 0.1443(4) 1.8968(4) 0.51458(19) 0.051(2) Uani 1 1 d D
N8 N 0.1671(4) 1.7732(3) 0.5244(2) 0.051(3) Uani 1 1 d D
C44 C 0.1900(6) 1.8525(4) 0.5396(3) 0.063(4) Uani 1 1 d D
H44A H 0.2328 1.8732 0.5646 0.075 Uiso 1 1 calc R
C45 C 0.0899(5) 1.8429(4) 0.4800(2) 0.046(3) Uani 1 1 d D
C46 C 0.0272(5) 1.8572(5) 0.4446(2) 0.056(3) Uani 1 1 d D
H46A H 0.0166 1.9085 0.4404 0.067 Uiso 1 1 calc R
C47 C -0.0179(6) 1.7903(4) 0.4162(2) 0.055(3) Uani 1 1 d D
H47A H -0.0598 1.7970 0.3921 0.066 Uiso 1 1 calc R
C48 C -0.0032(6) 1.7135(5) 0.4223(3) 0.060(3) Uiso 1 1 d D
H48A H -0.0360 1.6706 0.4025 0.072 Uiso 1 1 calc R
C49 C 0.0596(6) 1.6989(5) 0.4571(2) 0.054(3) Uani 1 1 d D
H49A H 0.0720 1.6476 0.4603 0.065 Uiso 1 1 calc R
C50 C 0.1012(5) 1.7653(4) 0.4861(2) 0.048(3) Uani 1 1 d D
C51 C 0.3481(7) 1.7680(5) 0.7089(2) 0.103(5) Uani 1 1 d D
H51A H 0.3059 1.7310 0.7113 0.124 Uiso 1 1 calc R
H51B H 0.3996 1.7548 0.7261 0.124 Uiso 1 1 calc R
N9 N 0.3210(5) 1.9805(4) 0.74159(19) 0.063(3) Uani 1 1 d D
N10 N 0.3321(4) 1.8495(3) 0.72884(17) 0.048(2) Uani 1 1 d D
C52 C 0.3386(6) 1.9153(4) 0.7144(2) 0.057(3) Uani 1 1 d D
H52A H 0.3542 1.9167 0.6873 0.069 Uiso 1 1 calc R
C53 C 0.2945(5) 1.9530(4) 0.7759(2) 0.047(3) Uani 1 1 d D
C54 C 0.2665(6) 1.9928(5) 0.8119(2) 0.062(4) Uani 1 1 d D
H54A H 0.2622 2.0476 0.8174 0.074 Uiso 1 1 calc R
C55 C 0.2451(7) 1.9463(5) 0.8392(3) 0.093(5) Uani 1 1 d D
H55A H 0.2262 1.9718 0.8643 0.112 Uiso 1 1 calc R
C56 C 0.2493(6) 1.8650(5) 0.8327(3) 0.069(4) Uani 1 1 d D
H56A H 0.2332 1.8376 0.8529 0.083 Uiso 1 1 calc R
C57 C 0.2784(6) 1.8227(5) 0.7949(2) 0.057(3) Uani 1 1 d D
H57A H 0.2831 1.7679 0.7890 0.069 Uiso 1 1 calc R
C58 C 0.2984(5) 1.8715(4) 0.76837(19) 0.057(3) Uani 1 1 d D
C59 C 0.5023(4) 1.7242(5) 0.5845(3) 0.061(4) Uani 1 1 d D
H59A H 0.5359 1.6963 0.6055 0.073 Uiso 1 1 calc R
H59B H 0.4914 1.6900 0.5541 0.073 Uiso 1 1 calc R
N11 N 0.5721(4) 1.9159(4) 0.5718(2) 0.052(2) Uani 1 1 d D
N12 N 0.5475(3) 1.7972(3) 0.5841(2) 0.054(2) Uani 1 1 d D
C60 C 0.5190(5) 1.8638(4) 0.5736(3) 0.065(3) Uani 1 1 d D
H60A H 0.4638 1.8720 0.5680 0.078 Uiso 1 1 calc R
C61 C 0.6452(4) 1.8804(4) 0.5824(2) 0.064(3) Uani 1 1 d D
C62 C 0.7304(4) 1.9097(5) 0.5878(2) 0.066(3) Uani 1 1 d D
H62A H 0.7431 1.9600 0.5832 0.079 Uiso 1 1 calc R
C63 C 0.7892(5) 1.8609(5) 0.5995(2) 0.080(4) Uani 1 1 d D
H63A H 0.8432 1.8779 0.6029 0.096 Uiso 1 1 calc R
C64 C 0.7707(5) 1.7858(5) 0.6068(3) 0.071(4) Uani 1 1 d D
H64A H 0.8138 1.7553 0.6155 0.085 Uiso 1 1 calc R
C65 C 0.6907(4) 1.7522(5) 0.6017(3) 0.069(3) Uani 1 1 d D
H65A H 0.6786 1.7009 0.6051 0.082 Uiso 1 1 calc R
C66 C 0.6306(4) 1.8081(4) 0.5908(2) 0.058(3) Uani 1 1 d D
O1W O -0.2296(11) 0.9612(10) -0.2515(5) 0.087(5) Uiso 0.50 1 d P
O2W O 0.3814(11) 1.5423(11) 0.6147(5) 0.089(5) Uiso 0.50 1 d P
O3W O 0.5795(11) 1.8085(11) 0.7916(5) 0.088(5) Uiso 0.50 1 d P
O4W O 0.4003(11) 1.5730(11) 0.6949(5) 0.089(5) Uiso 0.50 1 d P
O5W O -0.0297(12) 1.4321(12) -0.2003(6) 0.105(6) Uiso 0.50 1 d P
O6W O 0.0158(15) 1.3863(15) -0.2639(7) 0.137(8) Uiso 0.50 1 d P
O7W O 0.0159(17) 1.3946(17) -0.2221(8) 0.153(9) Uiso 0.50 1 d P
O8W O -0.3020(18) 0.9636(17) -0.2847(8) 0.165(10) Uiso 0.50 1 d P
O9W O 0.5120(16) 2.5058(15) 0.8110(7) 0.143(8) Uiso 0.50 1 d P
O10W O 0.7334(18) 1.8506(17) 0.8478(8) 0.159(9) Uiso 0.50 1 d P
O11W O 0.7078(18) 1.7752(17) 0.8032(8) 0.163(10) Uiso 0.50 1 d P
O12W O -0.0284(18) 1.9710(18) 0.2788(9) 0.167(10) Uiso 0.50 1 d P
O13W O -0.1155(18) 0.9355(17) -0.2272(8) 0.162(10) Uiso 0.50 1 d P
O14W O 0.4117(15) 1.5618(14) 0.6621(7) 0.126(7) Uiso 0.50 1 d P

loop_
_atom_site_aniso_label
_atom_site_aniso_U_11
_atom_site_aniso_U_22
_atom_site_aniso_U_33
_atom_site_aniso_U_23
_atom_site_aniso_U_13
_atom_site_aniso_U_12
Cu1 0.0705(9) 0.0395(8) 0.0744(6) 0.0186(5) 0.0052(6) -0.0009(7)
Cu2 0.1301(13) 0.0391(8) 0.0788(7) 0.0200(5) 0.0215(7) 0.0013(9)
Cu3 0.0791(10) 0.0475(9) 0.0979(7) 0.0219(6) 0.0289(6) 0.0064(8)
Cu4 0.0807(10) 0.0590(9) 0.0613(6) 0.0142(5) 0.0129(6) 0.0014(8)
Cu5 0.0582(10) 0.1052(13) 0.0682(7) 0.0036(7) -0.0075(6) 0.0119(9)
Cu6 0.0613(11) 0.0833(12) 0.0829(8) 0.0123(7) -0.0093(7) 0.0013(9)
Cu7 0.0533(10) 0.1396(14) 0.0635(7) 0.0235(7) -0.0120(6) -0.0229(10)
Cu8 0.0656(10) 0.0766(10) 0.0687(7) 0.0127(6) 0.0057(6) 0.0065(8)
Cu9 0.088(2) 0.079(2) 0.0984(17) 0.0289(13) 0.0122(15) 0.0069(19)
Cu10 0.1179(16) 0.1186(15) 0.1171(11) 0.0381(9) 0.0193(10) 0.0145(13)
Cu11 0.095(2) 0.067(2) 0.0998(17) 0.0186(13) 0.0251(15) 0.0000(19)
I1 0.0665(5) 0.0761(5) 0.0517(3) 0.0150(3) 0.0100(3) 0.0029(4)
I2 0.0689(5) 0.0863(6) 0.0587(3) 0.0161(3) 0.0098(3) 0.0022(4)
I3 0.0729(5) 0.1017(6) 0.0494(3) 0.0074(3) 0.0048(3) -0.0100(5)
I4 0.0802(5) 0.0691(5) 0.0819(4) 0.0150(3) 0.0314(3) 0.0167(4)
I5 0.0801(5) 0.0636(5) 0.0792(4) 0.0179(3) 0.0269(3) 0.0150(4)
I6 0.0873(5) 0.0702(5) 0.0629(3) 0.0164(3) 0.0211(3) 0.0150(4)
I7 0.0976(7) 0.0870(7) 0.1026(5) 0.0113(4) 0.0307(4) -0.0080(6)
I8 0.1560(8) 0.1000(8) 0.1436(6) 0.0239(5) 0.0753(5) -0.0046(7)
I9 0.0744(15) 0.0717(15) 0.1741(17) 0.0229(11) -0.0032(12) -0.0047(13)
I10 0.1581(14) 0.2174(16) 0.1053(7) -0.0035(8) -0.0213(8) 0.0420(12)
I11 0.2477(12) 0.0713(10) 0.2749(11) 0.0690(7) 0.1908(8) 0.0452(10)
C67 0.055(7) 0.119(10) 0.029(4) -0.018(5) 0.002(4) -0.017(7)
C68 0.040(6) 0.034(6) 0.085(5) 0.016(4) 0.000(4) -0.021(5)
C69 0.036(6) 0.044(6) 0.059(5) 0.005(4) -0.011(4) 0.001(5)
C70 0.020(6) 0.085(8) 0.046(5) -0.010(4) -0.013(4) -0.005(6)
C71 0.052(7) 0.044(7) 0.066(5) 0.006(4) 0.000(4) -0.011(6)
C72 0.029(6) 0.043(7) 0.074(5) 0.009(4) -0.009(4) -0.014(5)
C73 0.078(10) 0.086(9) 0.123(8) 0.050(6) 0.009(6) 0.004(8)
C74 0.114(9) 0.102(8) 0.090(6) 0.056(5) 0.042(5) 0.018(8)
C75 0.108(12) 0.113(12) 0.056(6) -0.023(6) -0.018(7) 0.001(10)
C76 0.091(10) 0.110(11) 0.056(6) -0.007(6) -0.003(6) 0.029(8)
N13 0.036(5) 0.099(7) 0.055(4) 0.014(4) 0.003(3) 0.003(5)
N14 0.067(6) 0.055(6) 0.055(4) 0.004(3) 0.006(4) 0.008(5)
C77 0.070(9) 0.083(9) 0.076(6) 0.001(5) 0.007(5) 0.019(7)
C78 0.049(6) 0.062(7) 0.061(5) 0.012(4) 0.021(4) -0.003(5)
C79 0.056(8) 0.081(9) 0.069(6) -0.014(5) 0.007(5) 0.001(7)
C80 0.075(9) 0.065(10) 0.155(10) 0.002(7) 0.042(7) 0.007(8)
C81 0.062(10) 0.063(10) 0.159(11) 0.022(7) 0.012(8) 0.003(8)
C82 0.023(6) 0.078(9) 0.108(7) 0.010(6) 0.011(5) 0.021(6)
C83 0.072(7) 0.077(8) 0.062(5) 0.012(4) 0.033(4) 0.004(6)
C84 0.043(7) 0.070(8) 0.098(7) 0.015(5) 0.006(5) 0.014(6)
N15 0.058(6) 0.060(6) 0.064(4) 0.000(4) -0.008(4) 0.011(5)
N16 0.050(6) 0.068(6) 0.083(5) 0.017(4) 0.002(4) 0.001(5)
C85 0.050(8) 0.053(9) 0.117(8) 0.007(6) 0.006(6) -0.010(7)
C86 0.071(7) 0.047(7) 0.069(5) 0.000(4) 0.028(4) -0.012(6)
C87 0.076(7) 0.090(8) 0.083(6) 0.031(5) 0.035(5) 0.047(6)
C88 0.134(12) 0.067(9) 0.088(7) 0.011(6) 0.030(7) -0.003(9)
C89 0.063(8) 0.024(8) 0.149(9) 0.011(6) 0.018(7) -0.026(7)
C90 0.066(8) 0.021(7) 0.113(7) -0.005(5) 0.014(6) -0.016(7)
C91 0.034(6) 0.068(8) 0.070(5) -0.001(5) 0.014(4) -0.004(6)
C92 0.091(9) 0.130(11) 0.042(5) 0.009(5) 0.003(5) -0.057(8)
N17 0.031(5) 0.102(7) 0.055(4) 0.020(4) -0.005(3) -0.026(5)
N18 0.073(6) 0.095(7) 0.048(4) 0.020(4) 0.006(4) 0.013(6)
C93 0.036(7) 0.152(12) 0.053(5) 0.021(6) -0.009(4) -0.021(8)
C94 0.064(8) 0.079(8) 0.049(5) 0.000(4) 0.002(4) 0.001(7)
C95 0.096(9) 0.130(14) 0.131(8) 0.018(8) 0.062(6) 0.001(10)
C96 0.101(10) 0.236(18) 0.059(6) 0.020(8) 0.016(6) -0.059(12)
C97 0.126(13) 0.26(2) 0.041(6) 0.000(8) 0.015(6) -0.053(14)
C98 0.080(9) 0.102(10) 0.045(5) 0.006(5) -0.006(5) -0.043(8)
C99 0.070(7) 0.054(7) 0.057(5) 0.017(4) 0.011(4) -0.027(6)
C2 0.053(6) 0.053(6) 0.082(5) 0.032(4) 0.033(4) -0.006(5)
C3 0.052(6) 0.033(5) 0.054(4) 0.011(3) 0.018(4) 0.007(5)
C4 0.038(6) 0.038(5) 0.070(4) 0.030(3) 0.005(4) -0.008(5)
C6 0.093(8) 0.045(6) 0.028(4) 0.001(3) 0.006(4) 0.009(6)
C7 0.142(11) 0.089(8) 0.073(5) 0.043(5) 0.033(6) 0.028(8)
C8 0.074(8) 0.119(9) 0.097(6) 0.049(5) 0.044(5) 0.036(7)
C9 0.047(7) 0.124(9) 0.071(5) 0.044(5) -0.001(4) -0.022(7)
C10 0.049(7) 0.052(7) 0.067(5) 0.018(4) -0.012(4) 0.002(6)
N1 0.045(5) 0.050(5) 0.060(4) 0.016(3) -0.007(3) 0.004(4)
N2 0.035(5) 0.047(5) 0.059(4) 0.012(3) 0.002(3) -0.004(4)
C11 0.036(6) 0.021(5) 0.066(4) 0.021(3) -0.011(4) -0.004(4)
C12 0.034(5) 0.052(6) 0.041(4) 0.015(3) 0.007(3) 0.010(5)
C13 0.062(7) 0.038(6) 0.070(5) 0.010(4) 0.012(4) -0.012(6)
C14 0.035(6) 0.078(8) 0.064(5) 0.018(4) 0.000(4) 0.000(6)
C15 0.070(7) 0.060(6) 0.054(4) 0.029(4) 0.004(4) -0.004(6)
C16 0.025(5) 0.027(5) 0.083(5) 0.019(4) 0.008(4) 0.000(4)
C17 0.022(5) 0.072(7) 0.047(4) 0.014(4) 0.002(3) -0.007(5)
C18 0.074(7) 0.054(6) 0.054(4) 0.017(4) 0.022(4) 0.015(6)
N3 0.121(8) 0.031(5) 0.047(4) 0.009(3) 0.010(4) -0.013(5)
N4 0.069(5) 0.046(5) 0.046(3) 0.017(3) 0.016(3) -0.002(4)
C19 0.079(8) 0.054(7) 0.051(5) 0.007(4) 0.007(5) 0.003(6)
C20 0.090(8) 0.055(6) 0.040(4) 0.020(4) 0.008(4) 0.017(6)
C21 0.156(9) 0.044(7) 0.085(5) 0.013(4) 0.060(5) -0.045(7)
C22 0.116(7) 0.087(8) 0.108(5) 0.055(4) 0.076(4) 0.012(7)
C23 0.174(10) 0.052(8) 0.102(6) 0.025(5) 0.089(5) 0.031(7)
C24 0.144(10) 0.065(8) 0.069(5) 0.018(5) 0.046(5) 0.025(8)
C25 0.102(8) 0.080(7) 0.048(4) 0.029(4) 0.023(4) 0.041(6)
C26 0.034(6) 0.023(6) 0.078(5) 0.010(4) 0.007(4) -0.014(5)
N5 0.080(5) 0.042(5) 0.089(4) 0.030(3) 0.052(3) 0.018(4)
N6 0.024(4) 0.047(5) 0.060(4) 0.005(3) 0.012(3) -0.005(4)
C28 0.068(6) 0.020(5) 0.068(4) 0.019(3) 0.033(4) 0.008(5)
C29 0.060(7) 0.073(8) 0.060(5) 0.008(4) 0.013(4) 0.026(6)
C30 0.036(7) 0.075(10) 0.097(7) -0.024(6) 0.016(5) -0.031(7)
C31 0.082(9) 0.115(12) 0.064(6) -0.002(6) 0.018(5) -0.033(9)
C33 0.061(6) 0.082(7) 0.040(4) 0.023(4) 0.015(4) -0.007(6)
C100 0.022(6) 0.068(7) 0.085(6) 0.023(4) 0.002(4) 0.021(5)
C101 0.072(7) 0.069(7) 0.044(4) 0.022(4) 0.008(4) 0.017(6)
C102 0.049(6) 0.072(7) 0.044(4) 0.016(4) 0.003(4) 0.012(6)
C103 0.033(6) 0.077(8) 0.060(5) 0.016(4) 0.002(4) -0.005(6)
C104 0.057(7) 0.051(7) 0.066(5) -0.002(4) 0.009(4) 0.020(6)
C105 0.054(7) 0.064(7) 0.044(4) 0.007(4) 0.001(4) 0.013(6)
C106 0.049(7) 0.097(10) 0.071(6) 0.014(5) 0.008(5) -0.008(7)
C107 0.111(9) 0.079(8) 0.070(6) 0.004(5) 0.026(5) 0.048(7)
C108 0.103(11) 0.043(8) 0.093(7) 0.013(5) -0.001(7) -0.001(8)
C109 0.036(7) 0.065(8) 0.084(6) 0.020(5) -0.017(5) -0.011(6)
N19 0.061(6) 0.081(6) 0.065(4) 0.037(3) -0.007(4) 0.029(5)
N20 0.066(6) 0.065(6) 0.040(3) 0.011(3) -0.005(3) -0.008(5)
C110 0.035(7) 0.070(8) 0.070(5) 0.019(5) -0.015(5) -0.010(6)
C111 0.063(6) 0.056(7) 0.072(5) 0.005(4) 0.035(4) -0.007(6)
C112 0.048(7) 0.088(9) 0.059(5) 0.005(5) 0.000(4) -0.030(7)
C113 0.115(9) 0.078(9) 0.128(7) 0.040(6) 0.071(6) 0.030(7)
C114 0.091(10) 0.061(8) 0.098(7) 0.031(5) -0.010(6) -0.025(8)
C115 0.063(8) 0.076(8) 0.087(6) 0.029(5) -0.010(5) 0.016(7)
C116 0.072(7) 0.036(6) 0.066(5) 0.006(4) 0.027(4) 0.004(6)
C117 0.086(9) 0.087(8) 0.068(5) 0.039(4) 0.012(5) 0.017(7)
N22 0.041(5) 0.078(6) 0.059(4) 0.017(3) 0.017(3) -0.001(5)
C118 0.042(7) 0.079(8) 0.059(5) 0.018(4) -0.007(4) -0.023(6)
C119 0.027(6) 0.081(7) 0.051(4) 0.027(4) -0.005(4) 0.008(5)
C120 0.051(7) 0.038(6) 0.079(5) 0.017(4) 0.001(5) -0.010(6)
C121 0.066(8) 0.098(8) 0.073(6) 0.025(5) 0.003(5) 0.042(6)
C122 0.090(8) 0.070(8) 0.141(7) 0.050(5) 0.066(5) 0.008(7)
C123 0.054(8) 0.050(8) 0.092(7) 0.011(5) -0.005(5) -0.004(7)
C124 0.067(7) 0.049(7) 0.078(5) 0.019(4) 0.035(4) 0.023(5)
C125 0.079(8) 0.067(8) 0.071(5) 0.000(5) 0.022(5) 0.037(6)
N24 0.059(6) 0.083(7) 0.057(4) -0.002(4) 0.001(4) 0.034(5)
C126 0.037(6) 0.092(9) 0.049(5) -0.016(5) 0.011(4) 0.005(6)
C127 0.038(6) 0.050(6) 0.037(4) 0.007(3) -0.005(3) -0.005(5)
C128 0.039(7) 0.093(9) 0.060(5) -0.010(5) 0.002(4) 0.000(7)
C129 0.109(8) 0.071(8) 0.065(5) 0.012(4) 0.040(5) 0.049(6)
C130 0.101(9) 0.056(8) 0.082(6) 0.009(5) 0.039(5) 0.001(7)
C131 0.183(12) 0.062(7) 0.054(5) 0.009(4) 0.019(6) 0.064(8)
C132 0.063(7) 0.049(7) 0.050(4) 0.006(4) 0.005(4) 0.007(6)
C35 0.063(6) 0.043(6) 0.084(5) 0.024(4) 0.038(4) 0.026(5)
C36 0.077(7) 0.059(6) 0.034(4) 0.016(3) 0.016(4) 0.002(6)
C37 0.054(6) 0.022(5) 0.055(4) 0.008(3) 0.009(4) 0.002(5)
C38 0.044(6) 0.028(5) 0.063(4) 0.020(3) 0.011(4) 0.016(4)
C39 0.087(8) 0.030(5) 0.032(4) 0.004(3) 0.002(4) -0.004(5)
C40 0.085(9) 0.085(9) 0.046(5) 0.002(5) 0.006(5) -0.020(8)
C41 0.057(8) 0.036(8) 0.119(8) 0.005(5) 0.017(6) -0.003(6)
C42 0.051(8) 0.086(10) 0.073(6) 0.001(6) -0.022(5) -0.008(8)
C43 0.072(8) 0.027(6) 0.088(6) 0.021(4) -0.018(5) 0.003(6)
N7 0.060(5) 0.042(4) 0.055(3) 0.026(3) 0.007(3) 0.005(4)
N8 0.030(5) 0.052(5) 0.055(4) 0.012(3) -0.019(3) -0.004(4)
C44 0.077(8) 0.036(7) 0.060(5) -0.004(4) 0.001(5) -0.012(6)
C45 0.037(6) 0.036(6) 0.065(4) 0.004(4) 0.019(4) -0.008(5)
C46 0.045(6) 0.069(7) 0.054(4) 0.019(4) 0.004(4) 0.017(5)
C47 0.052(6) 0.062(7) 0.053(4) 0.015(4) 0.013(4) 0.002(6)
C49 0.075(7) 0.028(6) 0.057(5) 0.006(4) 0.012(4) 0.001(6)
C50 0.049(6) 0.043(6) 0.055(4) 0.009(3) 0.022(4) -0.001(5)
C51 0.199(11) 0.080(8) 0.052(5) 0.027(4) 0.057(5) 0.062(8)
N9 0.104(6) 0.043(5) 0.052(3) 0.022(3) 0.026(3) 0.018(5)
N10 0.059(5) 0.051(5) 0.037(3) 0.017(3) 0.012(3) 0.010(4)
C52 0.093(8) 0.045(5) 0.035(4) 0.027(3) 0.002(4) -0.016(6)
C53 0.050(6) 0.041(6) 0.052(4) 0.015(3) 0.008(4) 0.009(5)
C54 0.101(8) 0.030(6) 0.051(4) -0.009(4) 0.026(4) 0.006(6)
C55 0.072(8) 0.149(12) 0.060(5) 0.009(6) 0.029(5) 0.015(8)
C56 0.069(7) 0.086(9) 0.056(5) 0.011(4) 0.026(4) 0.000(7)
C57 0.068(7) 0.029(6) 0.070(5) 0.002(4) 0.015(4) -0.005(6)
C58 0.074(6) 0.073(6) 0.034(4) 0.027(3) 0.021(3) 0.028(5)
C59 0.022(6) 0.083(8) 0.080(5) 0.022(5) 0.016(4) -0.002(5)
N11 0.054(5) 0.043(4) 0.076(4) 0.035(3) 0.026(3) 0.016(4)
N12 0.044(5) 0.049(5) 0.080(4) 0.022(3) 0.030(3) 0.004(4)
C60 0.064(6) 0.050(6) 0.106(5) 0.045(4) 0.040(4) 0.046(5)
C61 0.066(6) 0.083(7) 0.057(4) 0.028(4) 0.032(4) 0.011(6)
C62 0.068(7) 0.050(7) 0.082(5) 0.025(4) 0.018(4) -0.034(6)
C63 0.044(7) 0.112(10) 0.087(6) 0.035(6) 0.008(5) 0.001(7)
C64 0.050(7) 0.087(8) 0.080(6) 0.030(5) 0.013(5) 0.024(6)
C65 0.064(7) 0.071(7) 0.088(5) 0.045(4) 0.027(4) 0.031(6)
C66 0.072(6) 0.065(6) 0.051(4) 0.031(3) 0.026(4) 0.029(5)

loop_
_atom_type_symbol
_atom_type_description
_atom_type_scat_dispersion_real
_atom_type_scat_dispersion_imag
_atom_type_scat_source
C C 0.0033 0.0016 'International Tables Vol C Tables 4.2.6.8 and 6.1.1.4'
H H 0.0000 0.0000 'International Tables Vol C Tables 4.2.6.8 and 6.1.1.4'
N N 0.0061 0.0033 'International Tables Vol C Tables 4.2.6.8 and 6.1.1.4'
Cu Cu 0.3201 1.2651 'International Tables Vol C Tables 4.2.6.8 and 6.1.1.4'
I I -0.4742 1.8119 'International Tables Vol C Tables 4.2.6.8 and 6.1.1.4'
O O 0.0106 0.0060 'International Tables Vol C Tables 4.2.6.8 and 6.1.1.4'

loop_
_geom_angle_atom_site_label_1
_geom_angle_atom_site_label_2
_geom_angle_atom_site_label_3
_geom_angle
_geom_angle_site_symmetry_3
N1 Cu1 N7 162.4(3) .
N1 Cu1 I2 97.60(19) .
N7 Cu1 I2 97.85(18) .
N3 Cu2 N9 159.8(3) .
N5 Cu3 N11 162.0(3) .
I1 Cu4 I2 127.81(6) .
I1 Cu4 I3 114.19(7) .
I2 Cu4 I3 118.01(5) .
N13 Cu5 N23 157.0(3) .
N13 Cu5 I4 97.4(2) .
N23 Cu5 I4 102.1(2) .
N15 Cu6 N19 154.7(3) .
N15 Cu6 I6 97.5(2) .
N19 Cu6 I6 100.8(2) .
N17 Cu7 N21 159.1(3) .
I6 Cu8 I5 121.64(7) .
I6 Cu8 I4 120.79(7) .
I5 Cu8 I4 117.57(7) .
I9 Cu9 I10 121.94(14) .
I9 Cu9 I7 123.23(13) .
I10 Cu9 I7 114.79(15) .
I9 Cu9 Cu10 167.71(17) .
I10 Cu9 Cu10 58.17(10) .
I7 Cu9 Cu10 58.82(9) .
I10 Cu10 I8 126.19(9) .
I10 Cu10 I7 117.69(10) .
I8 Cu10 I7 115.75(9) .
I10 Cu10 Cu9 59.72(9) .
I8 Cu10 Cu9 169.67(13) .
I7 Cu10 Cu9 60.30(9) .
I10 Cu10 Cu11 162.76(13) .
I8 Cu10 Cu11 60.04(9) .
I7 Cu10 Cu11 56.91(9) .
Cu9 Cu10 Cu11 117.19(12) .
I7 Cu11 I8 111.59(12) .
I7 Cu11 Cu10 57.39(9) .
I8 Cu11 Cu10 55.31(8) .
I7 Cu11 I11 124.33(11) .
I8 Cu11 I11 124.04(14) .
Cu10 Cu11 I11 172.17(15) .
Cu4 I2 Cu1 75.06(5) .
Cu8 I4 Cu5 76.50(6) .
Cu8 I6 Cu6 74.80(6) .
Cu11 I7 Cu10 65.70(9) .
Cu11 I7 Cu9 126.55(11) .
Cu10 I7 Cu9 60.88(10) .
Cu10 I8 Cu11 64.66(10) .
Cu10 I10 Cu9 62.11(10) .
Cu11 I11 Cu11 180.000(1) 2_686
C72 C67 C68 119.9(6) .
C72 C67 C76 116.4(7) .
C68 C67 C76 123.5(7) .
C69 C68 C67 120.2(6) .
C69 C68 C74 119.7(7) .
C67 C68 C74 119.9(6) .
C68 C69 C70 120.0(6) .
C68 C69 C84 121.8(7) .
C70 C69 C84 118.2(6) .
C71 C70 C69 119.5(6) .
C71 C70 C75 119.1(7) .
C69 C70 C75 121.3(7) .
C70 C71 C72 118.3(7) .
C70 C71 C92 119.5(7) .
C72 C71 C92 122.2(7) .
C67 C72 C71 122.0(6) .
C67 C72 C73 119.0(7) .
C71 C72 C73 118.9(8) .
N14 C76 C67 114.3(7) .
C77 N13 C78 104.4(6) .
C77 N13 Cu5 125.5(6) .
C78 N13 Cu5 130.1(5) .
C77 N14 C83 109.6(6) .
C77 N14 C76 127.2(7) .
C83 N14 C76 123.1(6) .
N14 C77 N13 112.3(7) .
C79 C78 C83 120.3(7) .
C79 C78 N13 131.0(6) .
C83 C78 N13 108.7(6) .
C78 C79 C80 115.0(7) .
C81 C80 C79 125.1(9) .
C80 C81 C82 119.7(9) .
C83 C82 C81 116.3(7) .
C82 C83 N14 131.7(6) .
C82 C83 C78 123.5(7) .
N14 C83 C78 104.8(6) .
N16 C84 C69 112.2(6) .
C85 N15 C86 105.8(6) .
C85 N15 Cu6 124.4(5) .
C86 N15 Cu6 129.8(5) .
C85 N16 C91 106.2(6) .
C85 N16 C84 130.8(7) .
C91 N16 C84 123.0(6) .
N15 C85 N16 115.1(7) .
C87 C86 N15 131.1(7) .
C87 C86 C91 121.4(6) .
N15 C86 C91 107.6(6) .
C88 C87 C86 116.9(8) .
C89 C88 C87 120.1(9) .
C88 C89 C90 127.2(8) .
C89 C90 C91 113.6(8) .
C90 C91 N16 133.9(7) .
C90 C91 C86 120.8(7) .
N16 C91 C86 105.3(5) .
N18 C92 C71 115.3(6) .
C93 N17 C94 105.2(6) .
C93 N17 Cu7 127.4(5) .
C94 N17 Cu7 127.4(5) .
C93 N18 C99 106.5(6) .
C93 N18 C92 129.7(7) .
C99 N18 C92 123.8(5) .
N17 C93 N18 113.3(7) .
C99 C94 N17 109.8(6) .
C99 C94 C95 116.7(6) .
N17 C94 C95 133.4(6) .
C94 C95 C96 119.3(7) .
C97 C96 C95 121.5(9) .
C96 C97 C98 122.3(8) .
C99 C98 C97 115.6(7) .
C98 C99 C94 124.6(7) .
C98 C99 N18 130.3(6) .
C94 C99 N18 104.9(5) .
C6 C1 C2 119.2(6) .
C6 C1 C10 118.8(6) .
C2 C1 C10 121.9(7) .
C3 C2 C1 121.3(6) .
C3 C2 C8 118.4(6) .
C1 C2 C8 120.3(6) .
C2 C3 C4 120.1(6) .
C2 C3 C18 119.6(7) .
C4 C3 C18 119.6(6) .
C5 C4 C3 118.3(5) .
C5 C4 C9 119.3(7) .
C3 C4 C9 122.3(6) .
C4 C5 C6 120.5(6) .
C4 C5 C26 117.5(6) .
C6 C5 C26 121.6(6) .
C1 C6 C5 120.6(6) .
C1 C6 C7 118.6(7) .
C5 C6 C7 120.7(7) .
N2 C10 C1 114.7(7) .
C11 N1 C12 104.5(6) .
C11 N1 Cu1 126.8(5) .
C12 N1 Cu1 128.7(5) .
C11 N2 C17 109.6(6) .
C11 N2 C10 126.7(6) .
C17 N2 C10 123.2(6) .
N2 C11 N1 112.2(6) .
C13 C12 C17 120.6(6) .
C13 C12 N1 130.6(7) .
C17 C12 N1 108.8(5) .
C12 C13 C14 116.7(7) .
C15 C14 C13 122.5(7) .
C14 C15 C16 120.9(7) .
C17 C16 C15 117.0(7) .
C16 C17 N2 132.7(7) .
C16 C17 C12 122.2(6) .
N2 C17 C12 104.7(6) .
N4 C18 C3 111.2(6) .
C19 N3 C20 104.2(6) .
C19 N3 Cu2 125.6(6) .
C20 N3 Cu2 130.1(6) .
C19 N4 C25 106.4(6) .
C19 N4 C18 130.4(7) .
C25 N4 C18 122.8(6) .
N3 C19 N4 116.1(7) .
C21 C20 C25 120.4(6) .
C21 C20 N3 130.7(7) .
C25 C20 N3 108.9(6) .
C22 C21 C20 116.7(8) .
C23 C22 C21 121.4(8) .
C22 C23 C24 125.9(8) .
C23 C24 C25 112.8(8) .
C24 C25 N4 133.4(7) .
C24 C25 C20 122.1(7) .
N4 C25 C20 104.4(6) .
N6 C26 C5 110.7(6) .
C27 N5 C28 105.1(6) .
C27 N5 Cu3 127.6(5) .
C28 N5 Cu3 127.1(5) .
C27 N6 C33 105.9(6) .
C27 N6 C26 130.7(6) .
C33 N6 C26 123.4(6) .
N5 C27 N6 114.2(7) .
C33 C28 N5 109.0(6) .
C33 C28 C29 117.7(6) .
N5 C28 C29 133.1(6) .
C28 C29 C30 120.0(8) .
C31 C30 C29 118.6(8) .
C30 C31 C32 124.8(8) .
C33 C32 C31 115.2(8) .
C32 C33 C28 123.5(7) .
C32 C33 N6 130.6(7) .
C28 C33 N6 105.8(6) .
C101 C100 C105 116.4(6) .
C101 C100 C109 120.9(7) .
C105 C100 C109 122.3(7) .
C102 C101 C100 120.7(6) .
C102 C101 C107 121.3(7) .
C100 C101 C107 117.9(6) .
C103 C102 C101 121.5(7) .
C103 C102 C117 118.0(6) .
C101 C102 C117 120.1(7) .
C102 C103 C104 117.1(6) .
C102 C103 C108 121.0(7) .
C104 C103 C108 121.4(7) .
C105 C104 C103 123.3(6) .
C105 C104 C125 118.4(7) .
C103 C104 C125 118.2(6) .
C104 C105 C100 120.7(7) .
C104 C105 C106 123.6(7) .
C100 C105 C106 115.4(6) .
N20 C109 C100 111.7(6) .
C110 N19 C111 106.1(6) .
C110 N19 Cu6 127.0(6) .
C111 N19 Cu6 126.8(5) .
C110 N20 C116 106.7(6) .
C110 N20 C109 126.1(7) .
C116 N20 C109 127.1(6) .
N19 C110 N20 112.4(7) .
C116 C111 C112 121.2(7) .
C116 C111 N19 108.9(6) .
C112 C111 N19 129.9(7) .
C113 C112 C111 114.9(7) .
C112 C113 C114 123.2(8) .
C115 C114 C113 120.7(8) .
C116 C115 C114 116.6(8) .
C115 C116 C111 123.3(7) .
C115 C116 N20 130.8(7) .
C111 C116 N20 105.9(6) .
N22 C117 C102 112.0(7) .
C118 N21 C119 106.2(6) .
C118 N21 Cu7 124.9(6) .
C119 N21 Cu7 128.9(5) .
C118 N22 C124 106.5(6) .
C118 N22 C117 128.7(7) .
C124 N22 C117 124.7(6) .
N22 C118 N21 113.8(8) .
C120 C119 N21 133.6(6) .
C120 C119 C124 118.2(7) .
N21 C119 C124 107.8(6) .
C119 C120 C121 118.2(7) .
C120 C121 C122 124.4(9) .
C121 C122 C123 119.1(8) .
C124 C123 C122 113.6(7) .
C123 C124 C119 126.0(7) .
C123 C124 N22 128.2(6) .
C119 C124 N22 105.4(6) .
N24 C125 C104 111.6(6) .
C126 N23 C127 105.7(5) .
C126 N23 Cu5 127.0(5) .
C127 N23 Cu5 127.0(5) .
C126 N24 C132 104.2(5) .
C126 N24 C125 127.4(6) .
C132 N24 C125 128.2(5) .
N23 C126 N24 114.3(6) .
C132 C127 N23 108.6(6) .
C132 C127 C128 121.5(5) .
N23 C127 C128 129.4(5) .
C129 C128 C127 115.2(6) .
C128 C129 C130 122.6(8) .
C129 C130 C131 124.7(7) .
C130 C131 C132 110.8(6) .
C127 C132 N24 107.2(5) .
C127 C132 C131 124.6(7) .
N24 C132 C131 128.0(6) .
C35 C34 C39 117.0(5) .
C35 C34 C43 120.8(7) .
C39 C34 C43 122.0(6) .
C34 C35 C36 120.5(6) .
C34 C35 C41 119.8(6) .
C36 C35 C41 119.8(6) .
C37 C36 C35 121.5(6) .
C37 C36 C51 120.5(6) .
C35 C36 C51 117.7(7) .
C36 C37 C38 116.6(5) .
C36 C37 C42 121.6(6) .
C38 C37 C42 121.8(7) .
C39 C38 C37 124.3(6) .
C39 C38 C59 118.6(6) .
C37 C38 C59 116.9(5) .
C38 C39 C34 120.1(6) .
C38 C39 C40 123.0(7) .
C34 C39 C40 117.0(6) .
N8 C43 C34 112.4(6) .
C44 N7 C45 105.6(6) .
C44 N7 Cu1 124.7(5) .
C45 N7 Cu1 129.5(5) .
C44 N8 C50 107.3(6) .
C44 N8 C43 129.7(6) .
C50 N8 C43 122.9(6) .
N7 C44 N8 112.2(7) .
C50 C45 N7 110.0(6) .
C50 C45 C46 120.0(6) .
N7 C45 C46 129.9(7) .
C47 C46 C45 115.9(7) .
C46 C47 C48 122.6(7) .
C47 C48 C49 121.8(7) .
C50 C49 C48 115.1(7) .
C49 C50 C45 124.3(6) .
C49 C50 N8 130.6(7) .
C45 C50 N8 104.8(5) .
N10 C51 C36 111.6(6) .
C52 N9 C53 105.1(6) .
C52 N9 Cu2 124.6(5) .
C53 N9 Cu2 130.1(5) .
C52 N10 C58 105.0(6) .
C52 N10 C51 129.9(7) .
C58 N10 C51 124.9(6) .
N10 C52 N9 114.7(7) .
C54 C53 C58 120.7(7) .
C54 C53 N9 130.7(7) .
C58 C53 N9 108.6(6) .
C53 C54 C55 115.1(7) .
C54 C55 C56 125.5(8) .
C55 C56 C57 119.7(8) .
C58 C57 C56 112.6(7) .
C57 C58 C53 126.3(6) .
C57 C58 N10 127.3(6) .
C53 C58 N10 106.3(6) .
N12 C59 C38 114.1(6) .
C60 N11 C61 103.8(6) .
C60 N11 Cu3 129.7(5) .
C61 N11 Cu3 125.8(5) .
C60 N12 C66 105.3(6) .
C60 N12 C59 128.4(6) .
C66 N12 C59 126.1(6) .
N11 C60 N12 115.3(7) .
C66 C61 N11 109.5(6) .
C66 C61 C62 118.6(6) .
N11 C61 C62 131.8(7) .
C63 C62 C61 117.7(7) .
C62 C63 C64 121.5(8) .
C63 C64 C65 124.7(8) .
C64 C65 C66 111.3(7) .
C61 C66 N12 106.1(6) .
C61 C66 C65 126.0(7) .
N12 C66 C65 127.8(6) .

loop_
_geom_bond_atom_site_label_1
_geom_bond_atom_site_label_2
_geom_bond_distance
_geom_bond_site_symmetry_2
Cu1 N1 1.868(7) .
Cu1 N7 1.888(6) .
Cu1 I2 3.1061(15) .
Cu2 N3 1.877(7) .
Cu2 N9 1.894(7) .
Cu3 N5 1.891(7) .
Cu3 N11 1.915(6) .
Cu4 I1 2.5173(15) .
Cu4 I2 2.5271(19) .
Cu4 I3 2.5364(18) .
Cu5 N13 1.895(6) .
Cu5 N23 1.947(6) .
Cu5 I4 3.006(2) .
Cu6 N15 1.899(7) .
Cu6 N19 1.934(6) .
Cu6 I6 3.004(2) .
Cu7 N17 1.902(6) .
Cu7 N21 1.909(7) .
Cu8 I6 2.5161(19) .
Cu8 I5 2.5327(19) .
Cu8 I4 2.5380(19) .
Cu9 I9 2.504(5) .
Cu9 I10 2.605(3) .
Cu9 I7 2.651(4) .
Cu9 Cu10 2.666(5) .
Cu10 I10 2.563(3) .
Cu10 I8 2.570(3) .
Cu10 I7 2.611(2) .
Cu10 Cu11 2.825(4) .
Cu11 I7 2.597(4) .
Cu11 I8 2.708(3) .
Cu11 I11 2.899(3) .
I11 Cu11 2.899(3) 2_686
C67 C72 1.363(10) .
C67 C68 1.381(9) .
C67 C76 1.522(10) .
C68 C69 1.373(9) .
C68 C74 1.510(11) .
C69 C70 1.427(10) .
C69 C84 1.505(9) .
C70 C71 1.383(9) .
C70 C75 1.504(11) .
C71 C72 1.401(9) .
C71 C92 1.524(11) .
C72 C73 1.515(10) .
C76 N14 1.427(9) .
N13 C77 1.345(9) .
N13 C78 1.420(9) .
N14 C77 1.327(10) .
N14 C83 1.376(9) .
C78 C79 1.361(10) .
C78 C83 1.412(9) .
C79 C80 1.386(11) .
C80 C81 1.367(11) .
C81 C82 1.380(11) .
C82 C83 1.357(10) .
C84 N16 1.447(10) .
N15 C85 1.303(11) .
N15 C86 1.428(8) .
N16 C85 1.348(9) .
N16 C91 1.426(9) .
C86 C87 1.380(10) .
C86 C91 1.429(10) .
C87 C88 1.371(10) .
C88 C89 1.350(11) .
C89 C90 1.362(11) .
C90 C91 1.395(9) .
C92 N18 1.453(9) .
N17 C93 1.303(10) .
N17 C94 1.385(8) .
N18 C93 1.340(8) .
N18 C99 1.401(9) .
C94 C99 1.376(8) .
C94 C95 1.385(11) .
C95 C96 1.387(10) .
C96 C97 1.314(11) .
C97 C98 1.384(12) .
C98 C99 1.370(8) .
C1 C6 1.364(10) .
C1 C2 1.391(8) .
C1 C10 1.517(9) .
C2 C3 1.366(8) .
C2 C8 1.498(11) .
C3 C4 1.413(9) .
C3 C18 1.505(8) .
C4 C5 1.385(8) .
C4 C9 1.497(10) .
C5 C6 1.399(8) .
C5 C26 1.538(10) .
C6 C7 1.517(9) .
C10 N2 1.429(9) .
N1 C11 1.350(9) .
N1 C12 1.426(9) .
N2 C11 1.328(9) .
N2 C17 1.386(8) .
C12 C13 1.373(9) .
C12 C17 1.410(9) .
C13 C14 1.391(11) .
C14 C15 1.374(10) .
C15 C16 1.390(10) .
C16 C17 1.362(10) .
C18 N4 1.442(10) .
N3 C19 1.303(11) .
N3 C20 1.429(9) .
N4 C19 1.340(9) .
N4 C25 1.422(10) .
C20 C21 1.377(10) .
C20 C25 1.428(10) .
C21 C22 1.369(10) .
C22 C23 1.346(11) .
C23 C24 1.373(12) .
C24 C25 1.393(10) .
C26 N6 1.460(9) .
N5 C27 1.310(10) .
N5 C28 1.390(8) .
N6 C27 1.329(9) .
N6 C33 1.403(8) .
C28 C33 1.378(9) .
C28 C29 1.395(10) .
C29 C30 1.397(11) .
C30 C31 1.317(11) .
C31 C32 1.394(11) .
C32 C33 1.369(10) .
C100 C101 1.417(10) .
C100 C105 1.440(9) .
C100 C109 1.481(9) .
C101 C102 1.408(9) .
C101 C107 1.553(10) .
C102 C103 1.372(9) .
C102 C117 1.507(10) .
C103 C104 1.415(10) .
C103 C108 1.525(10) .
C104 C105 1.333(9) .
C104 C125 1.543(10) .
C105 C106 1.538(11) .
C109 N20 1.435(9) .
N19 C110 1.322(10) .
N19 C111 1.405(9) .
N20 C110 1.369(9) .
N20 C116 1.402(9) .
C111 C116 1.398(9) .
C111 C112 1.401(10) .
C112 C113 1.388(11) .
C113 C114 1.397(11) .
C114 C115 1.391(11) .
C115 C116 1.357(10) .
C117 N22 1.462(8) .
N21 C118 1.339(9) .
N21 C119 1.388(10) .
N22 C118 1.291(9) .
N22 C124 1.440(9) .
C119 C120 1.351(10) .
C119 C124 1.393(8) .
C120 C121 1.359(11) .
C121 C122 1.370(10) .
C122 C123 1.439(11) .
C123 C124 1.369(10) .
C125 N24 1.456(8) .
N23 C126 1.265(9) .
N23 C127 1.383(8) .
N24 C126 1.338(8) .
N24 C132 1.390(9) .
C127 C132 1.335(8) .
C127 C128 1.475(10) .
C128 C129 1.347(9) .
C129 C130 1.388(10) .
C130 C131 1.439(11) .
C131 C132 1.444(8) .
C34 C35 1.414(8) .
C34 C39 1.445(9) .
C34 C43 1.480(9) .
C35 C36 1.419(8) .
C35 C41 1.536(11) .
C36 C37 1.379(9) .
C36 C51 1.512(9) .
C37 C38 1.420(8) .
C37 C42 1.518(10) .
C38 C39 1.331(8) .
C38 C59 1.548(10) .
C39 C40 1.523(9) .
C43 N8 1.448(9) .
N7 C44 1.328(10) .
N7 C45 1.396(8) .
N8 C44 1.363(9) .
N8 C50 1.408(8) .
C45 C50 1.395(9) .
C45 C46 1.403(10) .
C46 C47 1.384(10) .
C47 C48 1.389(10) .
C48 C49 1.394(10) .
C49 C50 1.361(9) .
C51 N10 1.465(9) .
N9 C52 1.334(9) .
N9 C53 1.390(10) .
N10 C52 1.305(9) .
N10 C58 1.438(9) .
C53 C54 1.359(10) .
C53 C58 1.376(9) .
C54 C55 1.363(12) .
C55 C56 1.376(11) .
C56 C57 1.430(11) .
C57 C58 1.365(10) .
C59 N12 1.457(9) .
N11 C60 1.271(10) .
N11 C61 1.394(9) .
N12 C60 1.324(9) .
N12 C66 1.378(8) .
C61 C66 1.344(10) .
C61 C62 1.480(9) .
C62 C63 1.350(11) .
C63 C64 1.393(11) .
C64 C65 1.423(11) .
C65 C66 1.447(10) .
